data_4130464
loop_
_publ_author_name
'Lee, Juneyoung'
'Grandner, Jessica M.'
'Engle, Keary M.'
'Houk, K. N.'
'Grubbs, Robert H.'

_publ_section_title
;
 In Situ Catalyst Modification in Atom Transfer Radical Reactions with
 Ruthenium Benzylidene Complexes.
;
_journal_issue 22
_journal_name_full 'Journal of the American Chemical Society'
_journal_page_first 7171
_journal_page_last 7177
_journal_paper_doi 10.1021/jacs.6b03767
_journal_volume 138
_journal_year 2016
_chemical_formula_sum 'C41.26 H55.51 Cl8.51 N4 P Ru'
_chemical_formula_weight 1041.00
_space_group_crystal_system triclinic
_space_group_IT_number 2
_space_group_name_Hall '-P 1'
_space_group_name_H-M_alt 'P -1'
_atom_sites_solution_hydrogens geom
_atom_sites_solution_primary direct
_atom_sites_solution_secondary difmap
_audit_creation_method SHELXL-2014/7
_cell_angle_alpha 95.620(3)
_cell_angle_beta 94.475(3)
_cell_angle_gamma 104.537(3)
_cell_formula_units_Z 2
_cell_length_a 10.1461(8)
_cell_length_b 13.3816(11)
_cell_length_c 18.3452(14)
_cell_measurement_reflns_used 9780
_cell_measurement_temperature 100(2)
_cell_measurement_theta_max 30.47
_cell_measurement_theta_min 2.58
_cell_volume 2385.8(3)
_computing_cell_refinement 'SAINT v8.34A (Bruker-AXS, 2007)'
_computing_data_collection 'APEX3 v2015.5-2 (Bruker-AXS, 2015)'
_computing_data_reduction 'SAINT v8.34A (Bruker-AXS, 2007)'
_computing_molecular_graphics 'Bruker SHELXTL'
_computing_publication_material 'Bruker SHELXTL'
_computing_structure_refinement 'SHELXL-2014/7 (Sheldrick, 2014)'
_computing_structure_solution 'SHELXS-2013/1 (She ldrick, 2013)'
_diffrn_ambient_temperature 100(2)
_diffrn_detector_area_resol_mean 10.24
_diffrn_measured_fraction_theta_full 0.997
_diffrn_measured_fraction_theta_max 0.994
_diffrn_measurement_device_type 'Bruker D8 VENTURE Kappa Duo PHOTON 100 CMOS'
_diffrn_measurement_method '\f and \w scans'
_diffrn_radiation_type MoK\a
_diffrn_radiation_wavelength 0.71073
_diffrn_reflns_av_R_equivalents 0.0377
_diffrn_reflns_av_unetI/netI 0.0452
_diffrn_reflns_Laue_measured_fraction_full 0.997
_diffrn_reflns_Laue_measured_fraction_max 0.994
_diffrn_reflns_limit_h_max 11
_diffrn_reflns_limit_h_min -14
_diffrn_reflns_limit_k_max 18
_diffrn_reflns_limit_k_min -19
_diffrn_reflns_limit_l_max 26
_diffrn_reflns_limit_l_min -26
_diffrn_reflns_number 54887
_diffrn_reflns_point_group_measured_fraction_full 0.997
_diffrn_reflns_point_group_measured_fraction_max 0.994
_diffrn_reflns_theta_full 25.242
_diffrn_reflns_theta_max 30.603
_diffrn_reflns_theta_min 2.244
_diffrn_source 'I\mS HB micro-focus sealed tube'
_exptl_absorpt_coefficient_mu 0.872
_exptl_absorpt_correction_T_max 0.7461
_exptl_absorpt_correction_T_min 0.6938
_exptl_absorpt_correction_type multi-scan
_exptl_absorpt_process_details 'SADABS-2014/5 (Sheldrick, 2014)'
_exptl_crystal_colour red
_exptl_crystal_density_diffrn 1.449
_exptl_crystal_density_method 'not measured'
_exptl_crystal_description Block
_exptl_crystal_F_000 1069
_exptl_crystal_size_max 0.100
_exptl_crystal_size_mid 0.100
_exptl_crystal_size_min 0.100
_refine_diff_density_max 1.869
_refine_diff_density_min -0.896
_refine_diff_density_rms 0.123
_refine_ls_extinction_method none
_refine_ls_goodness_of_fit_ref 1.047
_refine_ls_hydrogen_treatment constr
_refine_ls_matrix_type full
_refine_ls_number_parameters 719
_refine_ls_number_reflns 14596
_refine_ls_number_restraints 1155
_refine_ls_restrained_S_all 1.088
_refine_ls_R_factor_all 0.0807
_refine_ls_R_factor_gt 0.0597
_refine_ls_shift/su_max 0.001
_refine_ls_shift/su_mean 0.000
_refine_ls_structure_factor_coef Fsqd
_refine_ls_weighting_details 'w=1/[\s^2^(Fo^2^)+(0.0843P)^2^+5.8728P] where P=(Fo^2^+2Fc^2^)/3'
_refine_ls_weighting_scheme calc
_refine_ls_wR_factor_gt 0.1609
_refine_ls_wR_factor_ref 0.1749
_reflns_Friedel_coverage 0.000
_reflns_number_gt 11379
_reflns_number_total 14596
_reflns_threshold_expression 'I > 2\s(I)'
_cod_data_source_file ja6b03767_si_002.cif
_cod_data_source_block P15507
_cod_database_code 4130464
_shelx_shelxl_version_number 2014/7
_shelx_space_group_comment
; 
The symmetry employed for this shelxl refinement is uniquely defined 
by the following loop, which should always be used as a source of 
symmetry information in preference to the above space-group names. 
They are only intended as comments. 
;
_shelx_estimated_absorpt_t_min 0.918
_shelx_estimated_absorpt_t_max 0.918

loop_
_space_group_symop_operation_xyz
'x, y, z'
'-x, -y, -z'

loop_
_atom_site_label
_atom_site_type_symbol
_atom_site_fract_x
_atom_site_fract_y
_atom_site_fract_z
_atom_site_U_iso_or_equiv
_atom_site_adp_type
_atom_site_occupancy
_atom_site_site_symmetry_order
_atom_site_calc_flag
_atom_site_refinement_flags_posn
_atom_site_refinement_flags_adp
_atom_site_refinement_flags_occupancy
_atom_site_disorder_assembly
_atom_site_disorder_group
Cl2 Cl 0.91825(12) 0.39110(8) 0.32552(6) 0.0424(2) Uani 1 1 d . . . . .
Cl1 Cl 0.30184(8) 0.82046(7) 0.34842(4) 0.02720(17) Uani 1 1 d . . . . .
Ru1 Ru 0.52451(2) 0.79876(2) 0.32265(2) 0.02324(8) Uani 1 1 d . . . . .
N1 N 0.7083(3) 0.7621(2) 0.31888(16) 0.0280(6) Uani 1 1 d . . . . .
C1 C 0.8326(4) 0.8308(3) 0.3295(2) 0.0361(8) Uani 1 1 d . . . . .
H1 H 0.8372 0.9030 0.3364 0.043 Uiso 1 1 calc R U . . .
C2 C 0.9542(4) 0.8011(4) 0.3307(2) 0.0422(9) Uani 1 1 d . . . . .
H2 H 1.0401 0.8516 0.3370 0.051 Uiso 1 1 calc R U . . .
C3 C 0.9473(4) 0.6961(4) 0.3226(2) 0.0415(9) Uani 1 1 d . . . . .
H3 H 1.0288 0.6733 0.3226 0.050 Uiso 1 1 calc R U . . .
C4 C 0.8210(4) 0.6243(4) 0.3144(2) 0.0369(8) Uani 1 1 d . . . . .
H4 H 0.8149 0.5519 0.3098 0.044 Uiso 1 1 calc R U . . .
C5 C 0.7026(4) 0.6595(3) 0.31301(18) 0.0298(7) Uani 1 1 d . . . . .
C6 C 0.5645(4) 0.5895(3) 0.30744(17) 0.0294(7) Uani 1 1 d . . . . .
C7 C 0.5365(5) 0.4820(3) 0.3003(2) 0.0380(8) Uani 1 1 d . . . . .
H7 H 0.6088 0.4489 0.2966 0.046 Uiso 1 1 calc R U . . .
C8 C 0.4035(5) 0.4234(3) 0.2986(2) 0.0427(9) Uani 1 1 d . . . . .
H8 H 0.3830 0.3496 0.2920 0.051 Uiso 1 1 calc R U . . .
C9 C 0.3002(4) 0.4725(4) 0.3065(2) 0.0412(9) Uani 1 1 d . . . . .
H9 H 0.2084 0.4333 0.3072 0.049 Uiso 1 1 calc R U . . .
C10 C 0.3330(4) 0.5806(3) 0.3134(2) 0.0353(8) Uani 1 1 d . . . . .
H10 H 0.2622 0.6147 0.3194 0.042 Uiso 1 1 calc R U . . .
N2 N 0.4622(3) 0.6386(3) 0.31185(15) 0.0283(6) Uani 1 1 d . . . . .
N3 N 0.5583(3) 0.8079(2) 0.43750(14) 0.0224(5) Uani 1 1 d . . . . .
C11 C 0.5205(3) 0.7286(3) 0.47708(18) 0.0265(6) Uani 1 1 d . . . . .
H11 H 0.4820 0.6608 0.4518 0.032 Uiso 1 1 calc R U . . .
C12 C 0.5351(4) 0.7412(3) 0.55356(18) 0.0300(7) Uani 1 1 d . . . . .
H12 H 0.5064 0.6833 0.5799 0.036 Uiso 1 1 calc R U . . .
C13 C 0.5923(4) 0.8398(3) 0.59079(18) 0.0288(7) Uani 1 1 d . . . . .
H13 H 0.6043 0.8505 0.6431 0.035 Uiso 1 1 calc R U . . .
C14 C 0.6316(3) 0.9223(3) 0.55050(18) 0.0273(6) Uani 1 1 d . . . . .
H14 H 0.6713 0.9905 0.5749 0.033 Uiso 1 1 calc R U . . .
C15 C 0.6125(3) 0.9046(3) 0.47396(17) 0.0239(6) Uani 1 1 d . . . . .
C16 C 0.6486(3) 0.9882(3) 0.42639(18) 0.0252(6) Uani 1 1 d . . . . .
C17 C 0.7139(4) 1.0893(3) 0.4542(2) 0.0324(7) Uani 1 1 d . . . . .
H17 H 0.7367 1.1080 0.5058 0.039 Uiso 1 1 calc R U . . .
C18 C 0.7462(4) 1.1637(3) 0.4061(2) 0.0376(8) Uani 1 1 d . . . . .
H18 H 0.7913 1.2339 0.4243 0.045 Uiso 1 1 calc R U . . .
C19 C 0.7119(4) 1.1340(3) 0.3323(2) 0.0360(8) Uani 1 1 d . . . . .
H19 H 0.7327 1.1833 0.2983 0.043 Uiso 1 1 calc R U . . .
C20 C 0.6471(4) 1.0322(3) 0.3082(2) 0.0334(8) Uani 1 1 d . . . . .
H20 H 0.6240 1.0131 0.2566 0.040 Uiso 1 1 calc R U . . .
N4 N 0.6137(3) 0.9569(2) 0.35280(15) 0.0263(6) Uani 1 1 d . . . . .
P1 P 0.47584(11) 0.79703(9) 0.19150(5) 0.0366(2) Uani 1 1 d D . . . .
C31 C 0.4268(4) 0.9119(3) 0.15761(18) 0.0375(9) Uani 1 1 d D . . . .
H31 H 0.5155 0.9661 0.1591 0.045 Uiso 1 1 calc R U . . .
C32 C 0.3409(4) 0.9625(4) 0.2083(2) 0.0415(10) Uani 1 1 d D . . . .
H32A H 0.2471 0.9163 0.2052 0.050 Uiso 1 1 calc R U . . .
H32B H 0.3825 0.9716 0.2599 0.050 Uiso 1 1 calc R U . . .
C33 C 0.3344(6) 1.0682(4) 0.1854(2) 0.0546(13) Uani 1 1 d D . . . .
H33A H 0.4274 1.1162 0.1933 0.066 Uiso 1 1 calc R U . . .
H33B H 0.2754 1.0979 0.2170 0.066 Uiso 1 1 calc R U . . .
C34 C 0.2777(6) 1.0595(5) 0.1044(2) 0.0582(14) Uani 1 1 d D . . . .
H34A H 0.1800 1.0201 0.0979 0.070 Uiso 1 1 calc R U . . .
H34B H 0.2834 1.1299 0.0904 0.070 Uiso 1 1 calc R U . . .
C35 C 0.3570(5) 1.0050(4) 0.0547(2) 0.0518(12) Uani 1 1 d D . . . .
H35A H 0.4517 1.0492 0.0564 0.062 Uiso 1 1 calc R U . . .
H35B H 0.3139 0.9957 0.0033 0.062 Uiso 1 1 calc R U . . .
C36 C 0.3614(5) 0.8989(4) 0.0774(2) 0.0459(10) Uani 1 1 d D . . . .
H36A H 0.4155 0.8663 0.0443 0.055 Uiso 1 1 calc R U . . .
H36B H 0.2673 0.8529 0.0729 0.055 Uiso 1 1 calc R U . . .
C41 C 0.3483(12) 0.6847(9) 0.1394(7) 0.062(3) Uani 0.576(9) 1 d D U P A 1
H41 H 0.3424 0.7012 0.0875 0.075 Uiso 0.576(9) 1 calc R U P A 1
C42 C 0.2056(12) 0.6785(11) 0.1639(8) 0.069(3) Uani 0.576(9) 1 d D U P A 1
H42A H 0.2053 0.6610 0.2151 0.083 Uiso 0.576(9) 1 calc R U P A 1
H42B H 0.1880 0.7480 0.1641 0.083 Uiso 0.576(9) 1 calc R U P A 1
C43 C 0.0894(13) 0.5998(11) 0.1163(9) 0.114(4) Uani 0.576(9) 1 d D U P A 1
H43A H 0.0237 0.5654 0.1491 0.137 Uiso 0.576(9) 1 calc R U P A 1
H43B H 0.0409 0.6380 0.0847 0.137 Uiso 0.576(9) 1 calc R U P A 1
C44 C 0.1265(18) 0.5200(16) 0.0696(12) 0.156(6) Uani 0.576(9) 1 d D U P A 1
H44A H 0.1216 0.5386 0.0187 0.188 Uiso 0.576(9) 1 calc R U P A 1
H44B H 0.0549 0.4544 0.0698 0.188 Uiso 0.576(9) 1 calc R U P A 1
C45 C 0.2650(15) 0.4968(9) 0.0860(6) 0.113(4) Uani 0.576(9) 1 d D U P A 1
H45A H 0.2998 0.4821 0.0382 0.135 Uiso 0.576(9) 1 calc R U P A 1
H45B H 0.2488 0.4320 0.1096 0.135 Uiso 0.576(9) 1 calc R U P A 1
C46 C 0.3805(12) 0.5798(7) 0.1350(4) 0.074(3) Uani 0.576(9) 1 d D U P A 1
H46A H 0.3896 0.5590 0.1850 0.089 Uiso 0.576(9) 1 calc R U P A 1
H46B H 0.4686 0.5848 0.1140 0.089 Uiso 0.576(9) 1 calc R U P A 1
C41B C 0.3278(13) 0.6839(11) 0.1509(8) 0.052(4) Uani 0.424(9) 1 d D U P A 2
H41B H 0.3455 0.6238 0.1748 0.062 Uiso 0.424(9) 1 calc R U P A 2
C42B C 0.3115(15) 0.6455(9) 0.0674(5) 0.066(3) Uani 0.424(9) 1 d D U P A 2
H42C H 0.2789 0.6957 0.0393 0.079 Uiso 0.424(9) 1 calc R U P A 2
H42D H 0.4015 0.6414 0.0518 0.079 Uiso 0.424(9) 1 calc R U P A 2
C43B C 0.211(2) 0.5397(13) 0.0510(8) 0.104(6) Uani 0.424(9) 1 d D U P A 2
H43C H 0.2616 0.4883 0.0360 0.125 Uiso 0.424(9) 1 calc R U P A 2
H43D H 0.1457 0.5414 0.0082 0.125 Uiso 0.424(9) 1 calc R U P A 2
C44B C 0.1272(17) 0.5008(11) 0.1139(7) 0.095(4) Uani 0.424(9) 1 d D U P A 2
H44C H 0.0455 0.4447 0.0928 0.113 Uiso 0.424(9) 1 calc R U P A 2
H44D H 0.1836 0.4704 0.1474 0.113 Uiso 0.424(9) 1 calc R U P A 2
C45B C 0.0805(16) 0.5851(11) 0.1587(8) 0.088(4) Uani 0.424(9) 1 d D U P A 2
H45C H 0.0561 0.5609 0.2064 0.106 Uiso 0.424(9) 1 calc R U P A 2
H45D H -0.0034 0.5945 0.1321 0.106 Uiso 0.424(9) 1 calc R U P A 2
C46B C 0.1870(14) 0.6915(13) 0.1742(11) 0.052(3) Uani 0.424(9) 1 d D U P A 2
H46C H 0.1969 0.7166 0.2275 0.062 Uiso 0.424(9) 1 calc R U P A 2
H46D H 0.1546 0.7425 0.1469 0.062 Uiso 0.424(9) 1 calc R U P A 2
C51 C 0.6383(9) 0.7913(7) 0.1469(4) 0.040(2) Uani 0.558(7) 1 d D U P A 1
H51 H 0.6688 0.7336 0.1679 0.048 Uiso 0.558(7) 1 calc R U P A 1
C52 C 0.7588(8) 0.8894(7) 0.1702(5) 0.0410(19) Uani 0.558(7) 1 d D U P A 1
H52A H 0.7403 0.9485 0.1464 0.049 Uiso 0.558(7) 1 calc R U P A 1
H52B H 0.7666 0.9081 0.2242 0.049 Uiso 0.558(7) 1 calc R U P A 1
C53 C 0.8952(9) 0.8703(8) 0.1480(4) 0.055(2) Uani 0.558(7) 1 d D U P A 1
H53A H 0.9699 0.9346 0.1624 0.066 Uiso 0.558(7) 1 calc R U P A 1
H53B H 0.9173 0.8148 0.1748 0.066 Uiso 0.558(7) 1 calc R U P A 1
C54 C 0.8866(10) 0.8388(8) 0.0661(4) 0.062(2) Uani 0.558(7) 1 d D U P A 1
H54A H 0.9723 0.8214 0.0542 0.075 Uiso 0.558(7) 1 calc R U P A 1
H54B H 0.8773 0.8981 0.0396 0.075 Uiso 0.558(7) 1 calc R U P A 1
C55 C 0.7664(10) 0.7462(8) 0.0402(5) 0.062(2) Uani 0.558(7) 1 d D U P A 1
H55A H 0.7827 0.6844 0.0612 0.075 Uiso 0.558(7) 1 calc R U P A 1
H55B H 0.7596 0.7318 -0.0142 0.075 Uiso 0.558(7) 1 calc R U P A 1
C56 C 0.6281(9) 0.7640(7) 0.0630(4) 0.053(2) Uani 0.558(7) 1 d D U P A 1
H56A H 0.6064 0.8212 0.0382 0.064 Uiso 0.558(7) 1 calc R U P A 1
H56B H 0.5534 0.7002 0.0472 0.064 Uiso 0.558(7) 1 calc R U P A 1
C51B C 0.6051(13) 0.7879(11) 0.1270(6) 0.062(3) Uani 0.442(7) 1 d D U P A 2
H51B H 0.5625 0.7862 0.0757 0.075 Uiso 0.442(7) 1 calc R U P A 2
C52B C 0.6507(15) 0.6880(11) 0.1319(6) 0.078(3) Uani 0.442(7) 1 d D U P A 2
H52C H 0.5704 0.6270 0.1202 0.094 Uiso 0.442(7) 1 calc R U P A 2
H52D H 0.6911 0.6874 0.1827 0.094 Uiso 0.442(7) 1 calc R U P A 2
C53B C 0.7574(16) 0.6808(13) 0.0774(7) 0.094(4) Uani 0.442(7) 1 d D U P A 2
H53C H 0.7885 0.6170 0.0820 0.113 Uiso 0.442(7) 1 calc R U P A 2
H53D H 0.7150 0.6765 0.0263 0.113 Uiso 0.442(7) 1 calc R U P A 2
C54B C 0.8784(16) 0.7750(12) 0.0932(8) 0.098(4) Uani 0.442(7) 1 d D U P A 2
H54C H 0.9437 0.7702 0.0565 0.117 Uiso 0.442(7) 1 calc R U P A 2
H54D H 0.9256 0.7743 0.1424 0.117 Uiso 0.442(7) 1 calc R U P A 2
C55B C 0.8403(14) 0.8782(12) 0.0915(7) 0.087(3) Uani 0.442(7) 1 d D U P A 2
H55C H 0.8055 0.8845 0.0407 0.105 Uiso 0.442(7) 1 calc R U P A 2
H55D H 0.9225 0.9366 0.1071 0.105 Uiso 0.442(7) 1 calc R U P A 2
C56B C 0.7305(13) 0.8837(11) 0.1432(7) 0.066(3) Uani 0.442(7) 1 d D U P A 2
H56C H 0.6999 0.9475 0.1378 0.080 Uiso 0.442(7) 1 calc R U P A 2
H56D H 0.7706 0.8883 0.1947 0.080 Uiso 0.442(7) 1 calc R U P A 2
C1S C 0.1593(5) 0.4978(4) 0.4985(3) 0.0326(9) Uani 0.7937(17) 1 d D U P B 1
H1S1 H 0.0922 0.4410 0.4662 0.039 Uiso 0.7937(17) 1 calc R U P B 1
H1S2 H 0.1264 0.5025 0.5478 0.039 Uiso 0.7937(17) 1 calc R U P B 1
Cl1S Cl 0.32125(18) 0.46931(13) 0.50577(13) 0.0347(3) Uani 0.7937(17) 1 d D U P B 1
Cl2S Cl 0.17104(12) 0.61608(9) 0.46170(6) 0.0318(2) Uani 0.7937(17) 1 d D U P B 1
C1T C 0.1123(19) 0.4034(12) 0.4969(17) 0.071(6) Uani 0.2063(17) 1 d D U P C 2
H1T1 H 0.0714 0.4150 0.4487 0.085 Uiso 0.2063(17) 1 calc R U P C 2
H1T2 H 0.0608 0.4258 0.5363 0.085 Uiso 0.2063(17) 1 calc R U P C 2
Cl1T Cl 0.1145(7) 0.2747(6) 0.4979(4) 0.0623(17) Uani 0.2063(17) 1 d D U P C 2
Cl2T Cl 0.2812(13) 0.4666(13) 0.5122(8) 0.101(5) Uani 0.2063(17) 1 d D U P C 2
C1U C 0.0932(9) 0.2119(4) 0.3913(3) 0.0264(12) Uani 0.599(3) 1 d D U P D 1
H1U1 H 0.1858 0.2540 0.3847 0.032 Uiso 0.599(3) 1 calc R U P D 1
H1U2 H 0.0262 0.2497 0.3749 0.032 Uiso 0.599(3) 1 calc R U P D 1
Cl1U Cl 0.08377(17) 0.19742(17) 0.48428(9) 0.0363(4) Uani 0.599(3) 1 d D U P D 1
Cl2U Cl 0.0589(2) 0.08894(17) 0.33562(13) 0.0391(5) Uani 0.599(3) 1 d D U P D 1
C1V C 0.076(5) 0.186(2) 0.3923(9) 0.089(8) Uani 0.194(3) 1 d D U P E 3
H1V1 H 0.0069 0.2264 0.3889 0.107 Uiso 0.194(3) 1 calc R U P E 3
H1V2 H 0.1673 0.2365 0.4022 0.107 Uiso 0.194(3) 1 calc R U P E 3
Cl1V Cl 0.0495(12) 0.1148(17) 0.4671(7) 0.135(6) Uani 0.194(3) 1 d D U P E 3
Cl2V Cl 0.0680(9) 0.1127(10) 0.3072(5) 0.069(3) Uani 0.194(3) 1 d D U P E 3
C2S C 0.2665(18) 0.6300(11) -0.145(2) 0.142(8) Uani 0.460(5) 1 d D U P F 1
H2S1 H 0.2108 0.6191 -0.1929 0.170 Uiso 0.460(5) 1 calc R U P F 1
H2S2 H 0.2105 0.6483 -0.1061 0.170 Uiso 0.460(5) 1 calc R U P F 1
Cl3S Cl 0.3112(6) 0.5147(4) -0.1284(2) 0.0927(15) Uani 0.460(5) 1 d D U P F 1
Cl4S Cl 0.4125(10) 0.7314(6) -0.1441(4) 0.159(3) Uani 0.460(5) 1 d D U P F 1
C2T C 0.0362(13) 0.7975(13) -0.1782(7) 0.103(5) Uani 0.460(5) 1 d D U P F 1
H2T1 H 0.0435 0.8600 -0.2039 0.123 Uiso 0.460(5) 1 calc R U P F 1
H2T2 H 0.0766 0.7486 -0.2073 0.123 Uiso 0.460(5) 1 calc R U P F 1
Cl3T Cl -0.1272(6) 0.7414(5) -0.1708(4) 0.146(3) Uani 0.460(5) 1 d D U P F 1
Cl4T Cl 0.1219(8) 0.8313(5) -0.0929(3) 0.142(3) Uani 0.460(5) 1 d D U P F 1
C2U C 0.212(2) 0.6651(10) -0.1433(10) 0.175(7) Uani 0.540(5) 1 d D U P F 2
H2U1 H 0.1639 0.6423 -0.1936 0.210 Uiso 0.540(5) 1 calc R U P F 2
H2U2 H 0.1490 0.6381 -0.1069 0.210 Uiso 0.540(5) 1 calc R U P F 2
Cl3U Cl 0.3629(17) 0.6263(13) -0.1328(5) 0.291(7) Uani 0.540(5) 1 d D U P F 2
Cl4U Cl 0.2712(10) 0.7966(6) -0.1276(3) 0.187(4) Uani 0.540(5) 1 d D U P F 2

loop_
_atom_site_aniso_label
_atom_site_aniso_U_11
_atom_site_aniso_U_22
_atom_site_aniso_U_33
_atom_site_aniso_U_23
_atom_site_aniso_U_13
_atom_site_aniso_U_12
Cl2 0.0518(6) 0.0340(5) 0.0463(5) 0.0129(4) 0.0105(4) 0.0156(4)
Cl1 0.0181(3) 0.0445(5) 0.0226(3) 0.0082(3) 0.0032(3) 0.0129(3)
Ru1 0.01768(12) 0.03817(16) 0.01777(12) 0.00858(9) 0.00347(8) 0.01204(10)
N1 0.0220(13) 0.0428(17) 0.0252(13) 0.0105(12) 0.0062(10) 0.0157(12)
C1 0.0208(15) 0.050(2) 0.043(2) 0.0134(17) 0.0060(14) 0.0150(15)
C2 0.0230(16) 0.060(3) 0.050(2) 0.018(2) 0.0064(16) 0.0179(17)
C3 0.0303(18) 0.067(3) 0.041(2) 0.0204(19) 0.0109(16) 0.0300(19)
C4 0.0364(19) 0.055(2) 0.0316(17) 0.0146(16) 0.0090(15) 0.0292(18)
C5 0.0297(16) 0.048(2) 0.0210(14) 0.0128(14) 0.0081(12) 0.0213(15)
C6 0.0330(17) 0.0420(19) 0.0180(13) 0.0080(13) 0.0053(12) 0.0163(15)
C7 0.046(2) 0.045(2) 0.0282(17) 0.0111(15) 0.0066(16) 0.0189(18)
C8 0.060(3) 0.038(2) 0.0310(18) 0.0084(16) 0.0043(18) 0.0129(19)
C9 0.038(2) 0.047(2) 0.0330(19) 0.0058(17) 0.0026(16) 0.0022(18)
C10 0.0283(17) 0.048(2) 0.0293(17) 0.0042(15) 0.0026(14) 0.0087(16)
N2 0.0267(14) 0.0437(17) 0.0174(11) 0.0060(11) 0.0043(10) 0.0128(12)
N3 0.0150(11) 0.0314(14) 0.0223(12) 0.0069(10) 0.0012(9) 0.0079(10)
C11 0.0264(15) 0.0338(17) 0.0222(14) 0.0095(12) 0.0014(12) 0.0110(13)
C12 0.0325(17) 0.0379(19) 0.0235(15) 0.0124(13) 0.0021(13) 0.0137(14)
C13 0.0271(16) 0.044(2) 0.0195(14) 0.0068(13) 0.0004(12) 0.0165(14)
C14 0.0206(14) 0.0359(18) 0.0259(15) 0.0034(13) -0.0012(12) 0.0094(13)
C15 0.0159(12) 0.0363(17) 0.0238(14) 0.0102(12) 0.0013(11) 0.0126(12)
C16 0.0156(13) 0.0367(18) 0.0278(15) 0.0094(13) 0.0047(11) 0.0123(12)
C17 0.0241(15) 0.038(2) 0.0365(18) 0.0068(15) 0.0065(14) 0.0098(14)
C18 0.0293(17) 0.037(2) 0.051(2) 0.0147(17) 0.0113(16) 0.0116(15)
C19 0.0263(16) 0.041(2) 0.048(2) 0.0225(17) 0.0104(15) 0.0123(15)
C20 0.0252(16) 0.048(2) 0.0330(17) 0.0186(16) 0.0051(13) 0.0139(15)
N4 0.0180(12) 0.0410(16) 0.0253(13) 0.0126(11) 0.0038(10) 0.0140(11)
P1 0.0449(6) 0.0537(6) 0.0180(4) 0.0102(4) 0.0086(4) 0.0219(5)
C31 0.040(2) 0.062(3) 0.0190(14) 0.0148(15) 0.0062(14) 0.0250(19)
C32 0.041(2) 0.071(3) 0.0234(16) 0.0181(17) 0.0064(15) 0.029(2)
C33 0.073(3) 0.082(4) 0.0283(19) 0.022(2) 0.011(2) 0.049(3)
C34 0.065(3) 0.094(4) 0.033(2) 0.030(2) 0.008(2) 0.044(3)
C35 0.056(3) 0.086(4) 0.0245(17) 0.026(2) 0.0044(17) 0.030(3)
C36 0.045(2) 0.077(3) 0.0217(16) 0.0173(18) 0.0036(16) 0.022(2)
C41 0.085(6) 0.063(5) 0.020(4) 0.004(3) -0.018(4) -0.009(4)
C42 0.068(6) 0.078(7) 0.036(6) 0.019(5) -0.024(4) -0.021(5)
C43 0.109(7) 0.112(8) 0.080(7) 0.021(6) -0.046(6) -0.036(6)
C44 0.189(10) 0.141(10) 0.094(10) -0.002(8) -0.047(8) -0.016(8)
C45 0.184(9) 0.091(7) 0.028(4) 0.002(4) -0.035(5) -0.012(6)
C46 0.125(7) 0.061(5) 0.022(3) 0.003(3) -0.001(4) 0.004(5)
C41B 0.083(7) 0.061(7) 0.021(5) -0.001(4) 0.001(4) 0.040(5)
C42B 0.107(8) 0.077(7) 0.020(4) -0.004(4) 0.004(4) 0.039(6)
C43B 0.153(11) 0.099(8) 0.041(6) -0.006(6) -0.003(7) 0.004(8)
C44B 0.117(9) 0.099(8) 0.035(5) -0.003(5) -0.029(6) -0.018(6)
C45B 0.110(8) 0.095(7) 0.033(5) 0.003(5) -0.023(5) -0.011(6)
C46B 0.062(6) 0.068(7) 0.023(5) -0.010(5) -0.006(4) 0.024(5)
C51 0.060(5) 0.057(4) 0.014(3) 0.011(3) 0.012(3) 0.030(4)
C52 0.043(4) 0.064(4) 0.026(4) 0.013(3) 0.013(3) 0.027(3)
C53 0.053(4) 0.092(6) 0.042(4) 0.028(4) 0.024(3) 0.044(4)
C54 0.079(5) 0.089(6) 0.043(4) 0.026(4) 0.032(4) 0.051(4)
C55 0.094(5) 0.077(5) 0.038(4) 0.018(3) 0.032(4) 0.051(4)
C56 0.083(5) 0.069(5) 0.021(3) 0.012(3) 0.019(3) 0.038(4)
C51B 0.084(7) 0.116(7) 0.018(5) 0.024(5) 0.024(5) 0.074(5)
C52B 0.117(8) 0.128(7) 0.029(4) 0.023(5) 0.028(5) 0.095(6)
C53B 0.135(8) 0.160(9) 0.038(5) 0.033(6) 0.040(6) 0.115(7)
C54B 0.115(8) 0.174(9) 0.058(7) 0.054(6) 0.043(6) 0.111(6)
C55B 0.083(7) 0.164(8) 0.059(6) 0.055(6) 0.043(5) 0.087(6)
C56B 0.065(6) 0.133(8) 0.037(6) 0.046(5) 0.031(5) 0.071(5)
C1S 0.032(2) 0.033(2) 0.037(2) 0.0092(18) 0.0108(18) 0.0120(18)
Cl1S 0.0303(7) 0.0411(7) 0.0386(8) 0.0147(5) 0.0066(6) 0.0157(5)
Cl2S 0.0346(5) 0.0314(5) 0.0317(5) 0.0075(4) 0.0056(4) 0.0107(4)
C1T 0.082(11) 0.076(9) 0.064(14) 0.016(8) 0.016(9) 0.032(7)
Cl1T 0.048(3) 0.067(4) 0.069(4) 0.004(3) -0.013(3) 0.017(3)
Cl2T 0.087(8) 0.163(10) 0.051(5) 0.035(5) 0.016(6) 0.016(6)
C1U 0.021(3) 0.025(3) 0.034(3) 0.010(2) 0.001(2) 0.006(2)
Cl1U 0.0277(7) 0.0531(12) 0.0288(7) 0.0063(7) -0.0006(5) 0.0124(7)
Cl2U 0.0272(8) 0.0457(10) 0.0417(11) -0.0066(8) -0.0020(8) 0.0104(7)
C1V 0.041(15) 0.158(15) 0.073(9) -0.004(9) 0.000(8) 0.045(13)
Cl1V 0.059(6) 0.263(18) 0.110(8) 0.052(9) 0.014(5) 0.080(9)
Cl2V 0.032(3) 0.126(8) 0.056(5) 0.014(5) 0.016(3) 0.030(4)
C2S 0.155(12) 0.093(9) 0.16(2) 0.030(9) -0.026(11) 0.008(8)
Cl3S 0.141(4) 0.097(3) 0.0493(18) 0.0208(18) 0.031(2) 0.036(3)
Cl4S 0.188(7) 0.104(4) 0.135(5) 0.012(4) 0.003(5) -0.051(5)
C2T 0.135(9) 0.096(11) 0.075(8) -0.024(7) -0.017(7) 0.050(8)
Cl3T 0.115(4) 0.164(5) 0.157(5) -0.074(4) 0.023(3) 0.066(4)
Cl4T 0.182(6) 0.121(4) 0.090(4) -0.029(3) -0.029(4) 0.010(4)
C2U 0.253(16) 0.155(11) 0.049(7) -0.012(8) 0.034(10) -0.068(9)
Cl3U 0.376(16) 0.387(16) 0.100(5) -0.024(8) 0.052(8) 0.092(13)
Cl4U 0.246(9) 0.158(5) 0.082(3) -0.018(3) -0.010(4) -0.065(6)

loop_
_atom_type_symbol
_atom_type_description
_atom_type_scat_dispersion_real
_atom_type_scat_dispersion_imag
_atom_type_scat_source
C C 0.0033 0.0016 'International Tables Vol C Tables 4.2.6.8 and 6.1.1.4'
H H 0.0000 0.0000 'International Tables Vol C Tables 4.2.6.8 and 6.1.1.4'
P P 0.1023 0.0942 'International Tables Vol C Tables 4.2.6.8 and 6.1.1.4'
Cl Cl 0.1484 0.1585 'International Tables Vol C Tables 4.2.6.8 and 6.1.1.4'
Ru Ru -1.2594 0.8363 'International Tables Vol C Tables 4.2.6.8 and 6.1.1.4'
N N 0.0061 0.0033 'International Tables Vol C Tables 4.2.6.8 and 6.1.1.4'

loop_
_geom_angle_atom_site_label_1
_geom_angle_atom_site_label_2
_geom_angle_atom_site_label_3
_geom_angle
N1 Ru1 N2 78.93(12)
N1 Ru1 N4 94.06(12)
N2 Ru1 N4 167.90(11)
N1 Ru1 N3 87.12(10)
N2 Ru1 N3 91.85(11)
N4 Ru1 N3 77.85(11)
N1 Ru1 P1 96.51(8)
N2 Ru1 P1 90.71(8)
N4 Ru1 P1 99.94(8)
N3 Ru1 P1 175.90(8)
N1 Ru1 Cl1 167.99(8)
N2 Ru1 Cl1 94.15(8)
N4 Ru1 Cl1 90.95(8)
N3 Ru1 Cl1 83.27(7)
P1 Ru1 Cl1 93.35(3)
C1 N1 C5 118.2(3)
C1 N1 Ru1 125.6(3)
C5 N1 Ru1 115.9(2)
N1 C1 C2 123.0(4)
N1 C1 H1 118.5
C2 C1 H1 118.5
C3 C2 C1 118.3(4)
C3 C2 H2 120.8
C1 C2 H2 120.8
C2 C3 C4 119.6(3)
C2 C3 H3 120.2
C4 C3 H3 120.2
C3 C4 C5 119.2(4)
C3 C4 H4 120.4
C5 C4 H4 120.4
N1 C5 C4 121.6(4)
N1 C5 C6 115.3(3)
C4 C5 C6 123.1(4)
N2 C6 C7 121.2(4)
N2 C6 C5 114.5(3)
C7 C6 C5 124.2(3)
C8 C7 C6 119.6(4)
C8 C7 H7 120.2
C6 C7 H7 120.2
C7 C8 C9 119.5(4)
C7 C8 H8 120.2
C9 C8 H8 120.2
C8 C9 C10 118.8(4)
C8 C9 H9 120.6
C10 C9 H9 120.6
N2 C10 C9 122.1(4)
N2 C10 H10 119.0
C9 C10 H10 119.0
C10 N2 C6 118.6(3)
C10 N2 Ru1 125.9(3)
C6 N2 Ru1 115.4(2)
C11 N3 C15 118.3(3)
C11 N3 Ru1 125.4(2)
C15 N3 Ru1 116.0(2)
N3 C11 C12 122.8(3)
N3 C11 H11 118.6
C12 C11 H11 118.6
C13 C12 C11 118.9(3)
C13 C12 H12 120.6
C11 C12 H12 120.6
C14 C13 C12 118.8(3)
C14 C13 H13 120.6
C12 C13 H13 120.6
C13 C14 C15 119.4(3)
C13 C14 H14 120.3
C15 C14 H14 120.3
N3 C15 C14 121.7(3)
N3 C15 C16 115.0(3)
C14 C15 C16 123.3(3)
N4 C16 C17 122.8(3)
N4 C16 C15 114.8(3)
C17 C16 C15 122.5(3)
C16 C17 C18 119.4(4)
C16 C17 H17 120.3
C18 C17 H17 120.3
C19 C18 C17 118.7(4)
C19 C18 H18 120.6
C17 C18 H18 120.6
C18 C19 C20 119.1(4)
C18 C19 H19 120.5
C20 C19 H19 120.5
N4 C20 C19 124.4(4)
N4 C20 H20 117.8
C19 C20 H20 117.8
C20 N4 C16 115.7(3)
C20 N4 Ru1 128.0(3)
C16 N4 Ru1 116.2(2)
C41 P1 C31 103.6(5)
C51B P1 C31 97.2(4)
C51B P1 C41B 101.5(6)
C31 P1 C41B 103.2(6)
C41 P1 C51 101.9(5)
C31 P1 C51 104.7(3)
C41 P1 Ru1 118.8(5)
C51B P1 Ru1 121.9(4)
C31 P1 Ru1 118.14(12)
C41B P1 Ru1 111.9(5)
C51 P1 Ru1 107.8(2)
C36 C31 C32 108.9(3)
C36 C31 P1 117.5(3)
C32 C31 P1 114.7(2)
C36 C31 H31 104.8
C32 C31 H31 104.8
P1 C31 H31 104.8
C33 C32 C31 110.4(3)
C33 C32 H32A 109.6
C31 C32 H32A 109.6
C33 C32 H32B 109.6
C31 C32 H32B 109.6
H32A C32 H32B 108.1
C32 C33 C34 111.8(4)
C32 C33 H33A 109.3
C34 C33 H33A 109.3
C32 C33 H33B 109.3
C34 C33 H33B 109.3
H33A C33 H33B 107.9
C35 C34 C33 111.0(4)
C35 C34 H34A 109.4
C33 C34 H34A 109.4
C35 C34 H34B 109.4
C33 C34 H34B 109.4
H34A C34 H34B 108.0
C34 C35 C36 111.9(4)
C34 C35 H35A 109.2
C36 C35 H35A 109.2
C34 C35 H35B 109.2
C36 C35 H35B 109.2
H35A C35 H35B 107.9
C35 C36 C31 109.9(4)
C35 C36 H36A 109.7
C31 C36 H36A 109.7
C35 C36 H36B 109.7
C31 C36 H36B 109.7
H36A C36 H36B 108.2
C46 C41 C42 111.6(10)
C46 C41 P1 117.9(8)
C42 C41 P1 110.5(7)
C46 C41 H41 105.2
C42 C41 H41 105.2
P1 C41 H41 105.2
C43 C42 C41 114.9(10)
C43 C42 H42A 108.5
C41 C42 H42A 108.5
C43 C42 H42B 108.5
C41 C42 H42B 108.5
H42A C42 H42B 107.5
C44 C43 C42 116.6(12)
C44 C43 H43A 108.2
C42 C43 H43A 108.2
C44 C43 H43B 108.2
C42 C43 H43B 108.2
H43A C43 H43B 107.3
C43 C44 C45 119.8(12)
C43 C44 H44A 107.4
C45 C44 H44A 107.4
C43 C44 H44B 107.4
C45 C44 H44B 107.4
H44A C44 H44B 106.9
C44 C45 C46 118.8(11)
C44 C45 H45A 107.6
C46 C45 H45A 107.6
C44 C45 H45B 107.6
C46 C45 H45B 107.6
H45A C45 H45B 107.0
C41 C46 C45 110.2(9)
C41 C46 H46A 109.6
C45 C46 H46A 109.6
C41 C46 H46B 109.6
C45 C46 H46B 109.6
H46A C46 H46B 108.1
C46B C41B C42B 109.0(11)
C46B C41B P1 114.4(8)
C42B C41B P1 119.8(10)
C46B C41B H41B 103.9
C42B C41B H41B 103.9
P1 C41B H41B 103.9
C43B C42B C41B 110.3(9)
C43B C42B H42C 109.6
C41B C42B H42C 109.6
C43B C42B H42D 109.6
C41B C42B H42D 109.6
H42C C42B H42D 108.1
C42B C43B C44B 116.5(10)
C42B C43B H43C 108.2
C44B C43B H43C 108.2
C42B C43B H43D 108.2
C44B C43B H43D 108.2
H43C C43B H43D 107.3
C45B C44B C43B 113.9(13)
C45B C44B H44C 108.8
C43B C44B H44C 108.8
C45B C44B H44D 108.8
C43B C44B H44D 108.8
H44C C44B H44D 107.7
C44B C45B C46B 114.8(11)
C44B C45B H45C 108.6
C46B C45B H45C 108.6
C44B C45B H45D 108.6
C46B C45B H45D 108.6
H45C C45B H45D 107.5
C45B C46B C41B 111.2(11)
C45B C46B H46C 109.4
C41B C46B H46C 109.4
C45B C46B H46D 109.4
C41B C46B H46D 109.4
H46C C46B H46D 108.0
C56 C51 C52 108.5(7)
C56 C51 P1 118.9(6)
C52 C51 P1 113.4(5)
C56 C51 H51 104.9
C52 C51 H51 104.9
P1 C51 H51 104.9
C53 C52 C51 111.0(7)
C53 C52 H52A 109.4
C51 C52 H52A 109.4
C53 C52 H52B 109.4
C51 C52 H52B 109.4
H52A C52 H52B 108.0
C54 C53 C52 111.2(7)
C54 C53 H53A 109.4
C52 C53 H53A 109.4
C54 C53 H53B 109.4
C52 C53 H53B 109.4
H53A C53 H53B 108.0
C53 C54 C55 111.6(7)
C53 C54 H54A 109.3
C55 C54 H54A 109.3
C53 C54 H54B 109.3
C55 C54 H54B 109.3
H54A C54 H54B 108.0
C54 C55 C56 112.5(7)
C54 C55 H55A 109.1
C56 C55 H55A 109.1
C54 C55 H55B 109.1
C56 C55 H55B 109.1
H55A C55 H55B 107.8
C51 C56 C55 110.1(7)
C51 C56 H56A 109.6
C55 C56 H56A 109.6
C51 C56 H56B 109.6
C55 C56 H56B 109.6
H56A C56 H56B 108.2
C52B C51B C56B 110.1(10)
C52B C51B P1 110.6(7)
C56B C51B P1 110.8(7)
C52B C51B H51B 108.4
C56B C51B H51B 108.4
P1 C51B H51B 108.4
C51B C52B C53B 110.1(9)
C51B C52B H52C 109.6
C53B C52B H52C 109.6
C51B C52B H52D 109.6
C53B C52B H52D 109.6
H52C C52B H52D 108.2
C54B C53B C52B 110.1(11)
C54B C53B H53C 109.6
C52B C53B H53C 109.6
C54B C53B H53D 109.6
C52B C53B H53D 109.6
H53C C53B H53D 108.1
C53B C54B C55B 113.8(11)
C53B C54B H54C 108.8
C55B C54B H54C 108.8
C53B C54B H54D 108.8
C55B C54B H54D 108.8
H54C C54B H54D 107.7
C54B C55B C56B 109.9(10)
C54B C55B H55C 109.7
C56B C55B H55C 109.7
C54B C55B H55D 109.7
C56B C55B H55D 109.7
H55C C55B H55D 108.2
C55B C56B C51B 112.3(11)
C55B C56B H56C 109.1
C51B C56B H56C 109.1
C55B C56B H56D 109.1
C51B C56B H56D 109.1
H56C C56B H56D 107.9
Cl2S C1S Cl1S 110.6(3)
Cl2S C1S H1S1 109.5
Cl1S C1S H1S1 109.5
Cl2S C1S H1S2 109.5
Cl1S C1S H1S2 109.5
H1S1 C1S H1S2 108.1
Cl2T C1T Cl1T 102.5(11)
Cl2T C1T H1T1 111.3
Cl1T C1T H1T1 111.3
Cl2T C1T H1T2 111.3
Cl1T C1T H1T2 111.3
H1T1 C1T H1T2 109.2
Cl1U C1U Cl2U 111.7(3)
Cl1U C1U H1U1 109.3
Cl2U C1U H1U1 109.3
Cl1U C1U H1U2 109.3
Cl2U C1U H1U2 109.3
H1U1 C1U H1U2 107.9
Cl2V C1V Cl1V 115.4(14)
Cl2V C1V H1V1 108.4
Cl1V C1V H1V1 108.4
Cl2V C1V H1V2 108.4
Cl1V C1V H1V2 108.4
H1V1 C1V H1V2 107.5
Cl4S C2S Cl3S 110.5(10)
Cl4S C2S H2S1 109.6
Cl3S C2S H2S1 109.6
Cl4S C2S H2S2 109.6
Cl3S C2S H2S2 109.6
H2S1 C2S H2S2 108.1
Cl3T C2T Cl4T 109.0(9)
Cl3T C2T H2T1 109.9
Cl4T C2T H2T1 109.9
Cl3T C2T H2T2 109.9
Cl4T C2T H2T2 109.9
H2T1 C2T H2T2 108.3
Cl4U C2U Cl3U 101.6(11)
Cl4U C2U H2U1 111.5
Cl3U C2U H2U1 111.5
Cl4U C2U H2U2 111.5
Cl3U C2U H2U2 111.5
H2U1 C2U H2U2 109.3

loop_
_geom_bond_atom_site_label_1
_geom_bond_atom_site_label_2
_geom_bond_distance
Cl1 Ru1 2.4251(8)
Ru1 N1 2.048(3)
Ru1 N2 2.061(3)
Ru1 N4 2.082(3)
Ru1 N3 2.095(3)
Ru1 P1 2.4148(9)
N1 C1 1.349(5)
N1 C5 1.353(5)
C1 C2 1.388(5)
C1 H1 0.9500
C2 C3 1.382(7)
C2 H2 0.9500
C3 C4 1.382(6)
C3 H3 0.9500
C4 C5 1.396(5)
C4 H4 0.9500
C5 C6 1.467(5)
C6 N2 1.365(4)
C6 C7 1.385(6)
C7 C8 1.377(6)
C7 H7 0.9500
C8 C9 1.379(6)
C8 H8 0.9500
C9 C10 1.391(6)
C9 H9 0.9500
C10 N2 1.349(5)
C10 H10 0.9500
N3 C11 1.338(4)
N3 C15 1.356(5)
C11 C12 1.388(4)
C11 H11 0.9500
C12 C13 1.386(5)
C12 H12 0.9500
C13 C14 1.381(5)
C13 H13 0.9500
C14 C15 1.391(4)
C14 H14 0.9500
C15 C16 1.477(5)
C16 N4 1.365(4)
C16 C17 1.375(5)
C17 C18 1.389(5)
C17 H17 0.9500
C18 C19 1.365(6)
C18 H18 0.9500
C19 C20 1.368(6)
C19 H19 0.9500
C20 N4 1.355(4)
C20 H20 0.9500
P1 C41 1.843(8)
P1 C51B 1.852(9)
P1 C31 1.877(4)
P1 C41B 1.889(11)
P1 C51 1.911(8)
C31 C36 1.542(5)
C31 C32 1.542(5)
C31 H31 1.0000
C32 C33 1.530(6)
C32 H32A 0.9900
C32 H32B 0.9900
C33 C34 1.534(6)
C33 H33A 0.9900
C33 H33B 0.9900
C34 C35 1.514(6)
C34 H34A 0.9900
C34 H34B 0.9900
C35 C36 1.528(6)
C35 H35A 0.9900
C35 H35B 0.9900
C36 H36A 0.9900
C36 H36B 0.9900
C41 C46 1.514(12)
C41 C42 1.534(11)
C41 H41 1.0000
C42 C43 1.515(11)
C42 H42A 0.9900
C42 H42B 0.9900
C43 C44 1.446(13)
C43 H43A 0.9900
C43 H43B 0.9900
C44 C45 1.527(13)
C44 H44A 0.9900
C44 H44B 0.9900
C45 C46 1.550(11)
C45 H45A 0.9900
C45 H45B 0.9900
C46 H46A 0.9900
C46 H46B 0.9900
C41B C46B 1.547(12)
C41B C42B 1.549(12)
C41B H41B 1.0000
C42B C43B 1.511(13)
C42B H42C 0.9900
C42B H42D 0.9900
C43B C44B 1.540(13)
C43B H43C 0.9900
C43B H43D 0.9900
C44B C45B 1.524(13)
C44B H44C 0.9900
C44B H44D 0.9900
C45B C46B 1.541(13)
C45B H45C 0.9900
C45B H45D 0.9900
C46B H46C 0.9900
C46B H46D 0.9900
C51 C56 1.536(9)
C51 C52 1.551(10)
C51 H51 1.0000
C52 C53 1.547(9)
C52 H52A 0.9900
C52 H52B 0.9900
C53 C54 1.511(9)
C53 H53A 0.9900
C53 H53B 0.9900
C54 C55 1.511(11)
C54 H54A 0.9900
C54 H54B 0.9900
C55 C56 1.562(10)
C55 H55A 0.9900
C55 H55B 0.9900
C56 H56A 0.9900
C56 H56B 0.9900
C51B C52B 1.529(12)
C51B C56B 1.548(13)
C51B H51B 1.0000
C52B C53B 1.544(11)
C52B H52C 0.9900
C52B H52D 0.9900
C53B C54B 1.509(13)
C53B H53C 0.9900
C53B H53D 0.9900
C54B C55B 1.527(12)
C54B H54C 0.9900
C54B H54D 0.9900
C55B C56B 1.528(11)
C55B H55C 0.9900
C55B H55D 0.9900
C56B H56C 0.9900
C56B H56D 0.9900
C1S Cl2S 1.761(4)
C1S Cl1S 1.776(5)
C1S H1S1 0.9900
C1S H1S2 0.9900
C1T Cl2T 1.698(14)
C1T Cl1T 1.730(14)
C1T H1T1 0.9900
C1T H1T2 0.9900
C1U Cl1U 1.742(6)
C1U Cl2U 1.789(6)
C1U H1U1 0.9900
C1U H1U2 0.9900
C1V Cl2V 1.745(15)
C1V Cl1V 1.746(15)
C1V H1V1 0.9900
C1V H1V2 0.9900
C2S Cl4S 1.738(14)
C2S Cl3S 1.759(13)
C2S H2S1 0.9900
C2S H2S2 0.9900
C2T Cl3T 1.662(13)
C2T Cl4T 1.691(11)
C2T H2T1 0.9900
C2T H2T2 0.9900
C2U Cl4U 1.697(13)
C2U Cl3U 1.743(14)
C2U H2U1 0.9900
C2U H2U2 0.9900

loop_
_geom_torsion_atom_site_label_1
_geom_torsion_atom_site_label_2
_geom_torsion_atom_site_label_3
_geom_torsion_atom_site_label_4
_geom_torsion
C5 N1 C1 C2 3.5(6)
Ru1 N1 C1 C2 175.9(3)
N1 C1 C2 C3 -1.7(6)
C1 C2 C3 C4 -0.8(6)
C2 C3 C4 C5 1.3(6)
C1 N1 C5 C4 -2.9(5)
Ru1 N1 C5 C4 -176.1(3)
C1 N1 C5 C6 175.3(3)
Ru1 N1 C5 C6 2.2(4)
C3 C4 C5 N1 0.5(5)
C3 C4 C5 C6 -177.6(3)
N1 C5 C6 N2 -2.4(4)
C4 C5 C6 N2 175.8(3)
N1 C5 C6 C7 179.3(3)
C4 C5 C6 C7 -2.5(5)
N2 C6 C7 C8 -0.9(5)
C5 C6 C7 C8 177.3(3)
C6 C7 C8 C9 -2.1(6)
C7 C8 C9 C10 2.3(6)
C8 C9 C10 N2 0.7(6)
C9 C10 N2 C6 -3.7(5)
C9 C10 N2 Ru1 -179.2(3)
C7 C6 N2 C10 3.8(5)
C5 C6 N2 C10 -174.6(3)
C7 C6 N2 Ru1 179.8(3)
C5 C6 N2 Ru1 1.4(3)
C15 N3 C11 C12 -0.3(5)
Ru1 N3 C11 C12 -174.3(2)
N3 C11 C12 C13 -0.6(5)
C11 C12 C13 C14 0.6(5)
C12 C13 C14 C15 0.2(5)
C11 N3 C15 C14 1.2(4)
Ru1 N3 C15 C14 175.7(2)
C11 N3 C15 C16 -178.7(3)
Ru1 N3 C15 C16 -4.1(3)
C13 C14 C15 N3 -1.1(5)
C13 C14 C15 C16 178.7(3)
N3 C15 C16 N4 4.2(4)
C14 C15 C16 N4 -175.6(3)
N3 C15 C16 C17 -175.0(3)
C14 C15 C16 C17 5.1(5)
N4 C16 C17 C18 0.1(5)
C15 C16 C17 C18 179.3(3)
C16 C17 C18 C19 0.0(5)
C17 C18 C19 C20 0.0(5)
C18 C19 C20 N4 0.0(6)
C19 C20 N4 C16 0.1(5)
C19 C20 N4 Ru1 -176.6(3)
C17 C16 N4 C20 -0.2(4)
C15 C16 N4 C20 -179.4(3)
C17 C16 N4 Ru1 177.0(2)
C15 C16 N4 Ru1 -2.3(3)
C41 P1 C31 C36 -31.2(5)
C51B P1 C31 C36 62.9(6)
C41B P1 C31 C36 -40.8(5)
C51 P1 C31 C36 75.1(4)
Ru1 P1 C31 C36 -164.9(3)
C41 P1 C31 C32 98.7(5)
C51B P1 C31 C32 -167.2(6)
C41B P1 C31 C32 89.1(5)
C51 P1 C31 C32 -155.0(4)
Ru1 P1 C31 C32 -35.0(4)
C36 C31 C32 C33 -58.9(5)
P1 C31 C32 C33 167.1(3)
C31 C32 C33 C34 56.3(5)
C32 C33 C34 C35 -53.6(6)
C33 C34 C35 C36 54.6(6)
C34 C35 C36 C31 -58.3(5)
C32 C31 C36 C35 59.6(5)
P1 C31 C36 C35 -167.9(3)
C31 P1 C41 C46 161.8(8)
C51 P1 C41 C46 53.3(10)
Ru1 P1 C41 C46 -64.9(10)
C31 P1 C41 C42 -68.2(10)
C51 P1 C41 C42 -176.7(9)
Ru1 P1 C41 C42 65.1(10)
C46 C41 C42 C43 -56.2(16)
P1 C41 C42 C43 170.5(12)
C41 C42 C43 C44 18(2)
C42 C43 C44 C45 19(3)
C43 C44 C45 C46 -20(3)
C42 C41 C46 C45 53.2(12)
P1 C41 C46 C45 -177.2(9)
C44 C45 C46 C41 -17.4(18)
C51B P1 C41B C46B -159.3(13)
C31 P1 C41B C46B -59.0(13)
Ru1 P1 C41B C46B 69.1(14)
C51B P1 C41B C42B -27.1(13)
C31 P1 C41B C42B 73.3(12)
Ru1 P1 C41B C42B -158.7(10)
C46B C41B C42B C43B -60.1(19)
P1 C41B C42B C43B 165.5(14)
C41B C42B C43B C44B 11(3)
C42B C43B C44B C45B 39(3)
C43B C44B C45B C46B -40(2)
C44B C45B C46B C41B -9(2)
C42B C41B C46B C45B 59.6(19)
P1 C41B C46B C45B -163.2(13)
C56 C51 C52 C53 -59.2(9)
P1 C51 C52 C53 166.5(6)
C51 C52 C53 C54 57.6(10)
C52 C53 C54 C55 -54.2(11)
C53 C54 C55 C56 54.0(10)
C52 C51 C56 C55 57.6(9)
P1 C51 C56 C55 -171.0(6)
C54 C55 C56 C51 -56.3(10)
C31 P1 C51B C52B -170.8(9)
C41B P1 C51B C52B -65.7(11)
Ru1 P1 C51B C52B 59.5(11)
C31 P1 C51B C56B 66.8(8)
C41B P1 C51B C56B 172.0(9)
Ru1 P1 C51B C56B -62.9(9)
C56B C51B C52B C53B -57.8(13)
P1 C51B C52B C53B 179.4(10)
C51B C52B C53B C54B 57.5(14)
C52B C53B C54B C55B -56.3(14)
C53B C54B C55B C56B 53.8(16)
C54B C55B C56B C51B -53.2(15)
C52B C51B C56B C55B 56.6(12)
P1 C51B C56B C55B 179.3(8)
